data_2014482
loop_
_publ_author_name
'M. Enriqueta D\'iaz de Vivar'
'Sergio Baggio'
'Ricardo Baggio'

_publ_section_title
;A new binding mode for thiosulfate in six-coordinate
 poly[[(1,10-phenanthroline-\k^2^<i>N</i>,<i>N</i>')cadmium(II)]-\m-thiosulfato]
;
_journal_issue 10
_journal_name_full 'Acta Crystallographica Section C'
_journal_page_first m495
_journal_page_last m497
_journal_paper_doi 10.1107/S0108270104019638
_journal_volume 60
_journal_year 2004
_chemical_formula_iupac '[Cd (S2 O3) (C12 H8 N2)]'
_chemical_formula_moiety 'C12 H8 Cd N2 O3 S2'
_chemical_formula_sum 'C12 H8 Cd N2 O3 S2'
_chemical_formula_weight 404.72
_chemical_name_systematic
;
poly[[(1,10-phenanthroline-\k^2^N,N')cadmium(II)]-\m-thiosulfato]
;
_space_group_IT_number 2
_symmetry_cell_setting triclinic
_symmetry_space_group_name_Hall '-P 1'
_symmetry_space_group_name_H-M 'P -1'
_atom_sites_solution_hydrogens geom
_atom_sites_solution_primary direct
_atom_sites_solution_secondary difmap
_audit_creation_method SHELXL-97
_cell_angle_alpha 76.58(3)
_cell_angle_beta 83.52(3)
_cell_angle_gamma 83.50(3)
_cell_formula_units_Z 2
_cell_length_a 6.4860(13)
_cell_length_b 9.2530(19)
_cell_length_c 10.621(2)
_cell_measurement_reflns_used 25
_cell_measurement_temperature 293(2)
_cell_measurement_theta_max 15
_cell_measurement_theta_min 7.5
_cell_volume 613.6(2)
_computing_cell_refinement
;
MSC/AFC Diffractometer Control Software
;
_computing_data_collection
;
MSC/AFC Diffractometer Control Software (Molecular Structure
Corporation, 1988)
;
_computing_data_reduction
;
MSC/AFC Diffractometer Control Software
;
_computing_molecular_graphics 'XP in SHELXTL/PC (Sheldrick,1994)'
_computing_publication_material SHELXL97
_computing_structure_refinement 'SHELXL97 (Sheldrick, 1997)'
_computing_structure_solution 'SHELXS97 (Sheldrick, 1997)'
_diffrn_ambient_temperature 293(2)
_diffrn_measured_fraction_theta_full 1.000
_diffrn_measured_fraction_theta_max 0.914
_diffrn_measurement_device 'Rigaku AFC-6S diffractometer'
_diffrn_measurement_method \w/2\q
_diffrn_radiation_monochromator graphite
_diffrn_radiation_source 'fine-focus sealed tube'
_diffrn_radiation_type MoK\a
_diffrn_radiation_wavelength 0.71073
_diffrn_reflns_av_R_equivalents 0.0351
_diffrn_reflns_av_sigmaI/netI 0.1055
_diffrn_reflns_limit_h_max 8
_diffrn_reflns_limit_h_min -8
_diffrn_reflns_limit_k_max 0
_diffrn_reflns_limit_k_min -12
_diffrn_reflns_limit_l_max 13
_diffrn_reflns_limit_l_min -13
_diffrn_reflns_number 3025
_diffrn_reflns_theta_full 25.00
_diffrn_reflns_theta_max 28.49
_diffrn_reflns_theta_min 1.98
_diffrn_standards_decay_% 0.9
_diffrn_standards_interval_count 150
_diffrn_standards_number 3
_exptl_absorpt_coefficient_mu 2.127
_exptl_absorpt_correction_T_max 0.80
_exptl_absorpt_correction_T_min 0.74
_exptl_absorpt_correction_type '\y scan'
_exptl_absorpt_process_details '(North et al., 1968)'
_exptl_crystal_colour colorless
_exptl_crystal_density_diffrn 2.191
_exptl_crystal_density_method 'not measured'
_exptl_crystal_description prisms
_exptl_crystal_F_000 396
_exptl_crystal_size_max 0.35
_exptl_crystal_size_mid 0.12
_exptl_crystal_size_min 0.10
_refine_diff_density_max 0.982
_refine_diff_density_min -1.202
_refine_ls_extinction_method none
_refine_ls_goodness_of_fit_ref 0.982
_refine_ls_hydrogen_treatment constr
_refine_ls_matrix_type full
_refine_ls_number_parameters 181
_refine_ls_number_reflns 2853
_refine_ls_number_restraints 0
_refine_ls_restrained_S_all 0.982
_refine_ls_R_factor_all 0.1052
_refine_ls_R_factor_gt 0.0365
_refine_ls_shift/su_max 0.008
_refine_ls_shift/su_mean 0.001
_refine_ls_structure_factor_coef Fsqd
_refine_ls_weighting_details 'calc w=1/[\s^2^(Fo^2^)+(0.0478P)^2^] where P=(Fo^2^+2Fc^2^)/3'
_refine_ls_weighting_scheme calc
_refine_ls_wR_factor_gt 0.0833
_refine_ls_wR_factor_ref 0.0971
_reflns_number_gt 1913
_reflns_number_total 2853
_reflns_threshold_expression I>2\s(I)
_cod_data_source_file ga1075.cif
_cod_data_source_block I
_cod_original_sg_symbol_H-M P-1
_cod_database_code 2014482
_cod_database_fobs_code 2014482

loop_
_symmetry_equiv_pos_as_xyz
'x, y, z'
'-x, -y, -z'

loop_
_atom_site_label
_atom_site_fract_x
_atom_site_fract_y
_atom_site_fract_z
_atom_site_U_iso_or_equiv
_atom_site_adp_type
_atom_site_calc_flag
_atom_site_refinement_flags
_atom_site_occupancy
_atom_site_disorder_assembly
_atom_site_disorder_group
_atom_site_type_symbol
Cd 0.70305(6) 0.35914(5) 0.68567(4) 0.02050(13) Uani d . 1 . . Cd
S1 0.4077(2) 0.53823(16) 0.74780(14) 0.0251(3) Uani d . 1 . . S
S2 0.2125(2) 0.46289(15) 0.64365(12) 0.0185(3) Uani d . 1 . . S
O1 0.3147(7) 0.3260(5) 0.6123(5) 0.0355(10) Uani d . 1 . . O
O2 0.1755(6) 0.5804(4) 0.5283(4) 0.0277(9) Uani d . 1 . . O
O3 0.0169(6) 0.4379(5) 0.7259(4) 0.0273(9) Uani d . 1 . . O
N1 0.7388(7) 0.1213(5) 0.6481(4) 0.0222(10) Uani d . 1 . . N
N2 0.7269(7) 0.1858(5) 0.8874(4) 0.0222(10) Uani d . 1 . . N
C1 0.7322(9) 0.0904(7) 0.5325(6) 0.0264(12) Uani d . 1 . . C
H1A 0.7121 0.1690 0.4611 0.032 Uiso calc R 1 . . H
C2 0.7540(9) -0.0545(7) 0.5140(6) 0.0298(13) Uani d . 1 . . C
H2A 0.7453 -0.0716 0.4320 0.036 Uiso calc R 1 . . H
C3 0.7882(9) -0.1719(7) 0.6168(6) 0.0273(13) Uani d . 1 . . C
H3A 0.8086 -0.2690 0.6046 0.033 Uiso calc R 1 . . H
C4 0.7920(8) -0.1437(6) 0.7423(5) 0.0223(11) Uani d . 1 . . C
C5 0.8143(9) -0.2597(6) 0.8570(6) 0.0294(13) Uani d . 1 . . C
H5A 0.8386 -0.3584 0.8495 0.035 Uiso calc R 1 . . H
C6 0.8008(8) -0.2283(6) 0.9751(6) 0.0249(12) Uani d . 1 . . C
H6A 0.8120 -0.3057 1.0482 0.030 Uiso calc R 1 . . H
C7 0.7697(8) -0.0780(6) 0.9897(5) 0.0222(11) Uani d . 1 . . C
C8 0.7498(8) -0.0385(7) 1.1115(6) 0.0263(12) Uani d . 1 . . C
H8A 0.7587 -0.1127 1.1872 0.032 Uiso calc R 1 . . H
C9 0.7174(8) 0.1085(7) 1.1191(5) 0.0274(13) Uani d . 1 . . C
H9A 0.7009 0.1347 1.1993 0.033 Uiso calc R 1 . . H
C10 0.7097(8) 0.2176(7) 1.0043(6) 0.0259(12) Uani d . 1 . . C
H10A 0.6917 0.3173 1.0096 0.031 Uiso calc R 1 . . H
C11 0.7551(7) 0.0409(6) 0.8793(5) 0.0181(10) Uani d . 1 . . C
C12 0.7644(8) 0.0069(6) 0.7535(5) 0.0206(11) Uani d . 1 . . C

loop_
_atom_site_aniso_label
_atom_site_aniso_U_11
_atom_site_aniso_U_22
_atom_site_aniso_U_33
_atom_site_aniso_U_12
_atom_site_aniso_U_13
_atom_site_aniso_U_23
Cd 0.0192(2) 0.0186(2) 0.0217(2) -0.00028(14) -0.00074(14) -0.00178(14)
S1 0.0209(7) 0.0279(7) 0.0291(7) -0.0012(6) -0.0053(6) -0.0109(6)
S2 0.0183(6) 0.0189(6) 0.0169(6) -0.0022(5) -0.0020(5) -0.0009(5)
O1 0.038(2) 0.027(2) 0.044(3) 0.0048(19) -0.009(2) -0.016(2)
O2 0.028(2) 0.030(2) 0.020(2) -0.0056(17) -0.0035(16) 0.0057(17)
O3 0.022(2) 0.037(2) 0.022(2) -0.0101(17) 0.0017(16) -0.0033(18)
N1 0.021(2) 0.023(2) 0.020(2) -0.0013(18) -0.0020(18) 0.0003(19)
N2 0.019(2) 0.025(2) 0.023(2) -0.0041(18) 0.0003(18) -0.007(2)
C1 0.028(3) 0.029(3) 0.021(3) -0.006(2) -0.004(2) -0.002(2)
C2 0.029(3) 0.041(3) 0.025(3) -0.006(3) -0.001(2) -0.018(3)
C3 0.025(3) 0.025(3) 0.037(3) -0.007(2) 0.000(2) -0.016(3)
C4 0.018(3) 0.019(3) 0.028(3) -0.002(2) 0.003(2) -0.003(2)
C5 0.025(3) 0.017(3) 0.043(4) 0.000(2) -0.001(3) -0.001(3)
C6 0.026(3) 0.020(3) 0.027(3) -0.001(2) -0.002(2) 0.000(2)
C7 0.015(2) 0.026(3) 0.023(3) -0.001(2) -0.003(2) 0.001(2)
C8 0.016(3) 0.036(3) 0.022(3) -0.005(2) -0.002(2) 0.005(2)
C9 0.023(3) 0.042(4) 0.019(3) -0.004(2) 0.003(2) -0.011(3)
C10 0.019(3) 0.033(3) 0.029(3) -0.005(2) 0.000(2) -0.013(3)
C11 0.012(2) 0.022(3) 0.020(3) -0.0016(19) 0.0034(18) -0.004(2)
C12 0.015(2) 0.022(3) 0.023(3) -0.004(2) 0.003(2) -0.004(2)

loop_
_atom_type_symbol
_atom_type_description
_atom_type_scat_dispersion_real
_atom_type_scat_dispersion_imag
_atom_type_scat_source
C C 0.0033 0.0016 'International Tables Vol C Tables 4.2.6.8 and 6.1.1.4'
H H 0.0000 0.0000 'International Tables Vol C Tables 4.2.6.8 and 6.1.1.4'
N N 0.0061 0.0033 'International Tables Vol C Tables 4.2.6.8 and 6.1.1.4'
O O 0.0106 0.0060 'International Tables Vol C Tables 4.2.6.8 and 6.1.1.4'
S S 0.1246 0.1234 'International Tables Vol C Tables 4.2.6.8 and 6.1.1.4'
Cd Cd -0.8075 1.2024 'International Tables Vol C Tables 4.2.6.8 and 6.1.1.4'

loop_
_geom_angle_atom_site_label_1
_geom_angle_atom_site_label_2
_geom_angle_atom_site_label_3
_geom_angle_site_symmetry_1
_geom_angle_site_symmetry_3
_geom_angle
_geom_angle_publ_flag
O2 Cd N1 2_666 . 82.45(15) y
O2 Cd O3 2_666 1_655 85.51(14) y
N1 Cd O3 . 1_655 113.41(15) y
O2 Cd N2 2_666 . 146.44(15) y
N1 Cd N2 . . 71.52(16) y
O3 Cd N2 1_655 . 85.80(15) y
O2 Cd S1 2_666 . 113.51(11) y
N1 Cd S1 . . 136.50(12) y
O3 Cd S1 1_655 . 108.18(11) y
N2 Cd S1 . . 100.00(12) y
O2 Cd O1 2_666 . 89.40(14) y
N1 Cd O1 . . 76.14(14) y
O3 Cd O1 1_655 . 168.38(13) y
N2 Cd O1 . . 104.03(15) y
S1 Cd O1 . . 64.46(9) y
S2 S1 Cd . . 90.74(7) ?
O1 S2 O2 . . 112.8(3) y
O1 S2 O3 . . 112.1(3) y
O2 S2 O3 . . 109.9(2) y
O1 S2 S1 . . 107.31(19) y
O2 S2 S1 . . 107.29(18) y
O3 S2 S1 . . 107.18(17) y
S2 O1 Cd . . 95.6(2) ?
S2 O2 Cd . 2_666 138.8(3) ?
S2 O3 Cd . 1_455 131.2(2) ?
C1 N1 C12 . . 119.1(5) ?
C1 N1 Cd . . 124.4(4) ?
C12 N1 Cd . . 116.5(4) ?
C10 N2 C11 . . 118.6(5) ?
C10 N2 Cd . . 126.5(4) ?
C11 N2 Cd . . 114.8(3) ?
N1 C1 C2 . . 122.6(5) ?
N1 C1 H1A . . 118.7 ?
C2 C1 H1A . . 118.7 ?
C3 C2 C1 . . 119.8(5) ?
C3 C2 H2A . . 120.1 ?
C1 C2 H2A . . 120.1 ?
C2 C3 C4 . . 119.2(5) ?
C2 C3 H3A . . 120.4 ?
C4 C3 H3A . . 120.4 ?
C12 C4 C3 . . 117.5(5) ?
C12 C4 C5 . . 119.2(5) ?
C3 C4 C5 . . 123.3(5) ?
C6 C5 C4 . . 121.2(5) ?
C6 C5 H5A . . 119.4 ?
C4 C5 H5A . . 119.4 ?
C5 C6 C7 . . 120.9(5) ?
C5 C6 H6A . . 119.6 ?
C7 C6 H6A . . 119.6 ?
C8 C7 C11 . . 116.4(5) ?
C8 C7 C6 . . 123.4(5) ?
C11 C7 C6 . . 120.2(5) ?
C9 C8 C7 . . 120.5(5) ?
C9 C8 H8A . . 119.8 ?
C7 C8 H8A . . 119.8 ?
C8 C9 C10 . . 118.7(5) ?
C8 C9 H9A . . 120.7 ?
C10 C9 H9A . . 120.7 ?
N2 C10 C9 . . 123.0(6) ?
N2 C10 H10A . . 118.5 ?
C9 C10 H10A . . 118.5 ?
N2 C11 C7 . . 122.8(5) ?
N2 C11 C12 . . 118.4(5) ?
C7 C11 C12 . . 118.8(5) ?
N1 C12 C4 . . 121.7(5) ?
N1 C12 C11 . . 118.6(5) ?
C4 C12 C11 . . 119.6(5) ?

loop_
_geom_bond_atom_site_label_1
_geom_bond_atom_site_label_2
_geom_bond_site_symmetry_2
_geom_bond_distance
_geom_bond_publ_flag
Cd O2 2_666 2.282(4) y
Cd N1 . 2.308(5) y
Cd O3 1_655 2.353(4) y
Cd N2 . 2.368(5) y
Cd S1 . 2.5207(16) y
Cd O1 . 2.788(4) y
S1 S2 . 2.0462(19) y
S2 O1 . 1.453(4) y
S2 O2 . 1.459(4) y
S2 O3 . 1.466(4) y
N1 C1 . 1.330(7) ?
N1 C12 . 1.361(7) ?
N2 C10 . 1.331(7) ?
N2 C11 . 1.354(7) ?
C1 C2 . 1.389(8) ?
C1 H1A . 0.9300 ?
C2 C3 . 1.368(9) ?
C2 H2A . 0.9300 ?
C3 C4 . 1.419(8) ?
C3 H3A . 0.9300 ?
C4 C12 . 1.416(7) ?
C4 C5 . 1.433(8) ?
C5 C6 . 1.343(8) ?
C5 H5A . 0.9300 ?
C6 C7 . 1.424(8) ?
C6 H6A . 0.9300 ?
C7 C8 . 1.413(8) ?
C7 C11 . 1.413(7) ?
C8 C9 . 1.373(8) ?
C8 H8A . 0.9300 ?
C9 C10 . 1.393(8) ?
C9 H9A . 0.9300 ?
C10 H10A . 0.9300 ?
C11 C12 . 1.436(7) ?
